data_4124267
loop_
_publ_author_name
'Matheu, Roc'
'Ertem, Mehmed Z.'
'Benet-Buchholz, Jordi'
'Coronado, Eugenio'
'Batista, Victor S.'
'Sala, Xavier'
'Llobet, Antoni'

_publ_section_title
;
 Intramolecular proton transfer boosts water oxidation catalyzed by a Ru
 complex.
;
_journal_name_full 'Journal of the American Chemical Society'
_journal_page_first 150812101708002
_journal_paper_doi 10.1021/jacs.5b06541
_journal_year 2015
_chemical_absolute_configuration ad
_chemical_formula_sum 'C28 H24 N5 O5.5 Ru'
_chemical_formula_weight 619.59
_chemical_name_systematic
;
 ?
;
_space_group_IT_number 18
_space_group_name_Hall 'P 2 2ab'
_symmetry_cell_setting orthorhombic
_symmetry_space_group_name_Hall 'P 2 2ab'
_symmetry_space_group_name_H-M 'P 21 21 2'
_atom_sites_solution_hydrogens mixed
_audit_creation_method SHELXL-2012
_cell_angle_alpha 90
_cell_angle_beta 90
_cell_angle_gamma 90
_cell_formula_units_Z 8
_cell_length_a 18.7358(7)
_cell_length_b 28.7040(11)
_cell_length_c 9.5921(4)
_cell_measurement_reflns_used 9909
_cell_measurement_temperature 100(2)
_cell_measurement_theta_max 31.42
_cell_measurement_theta_min 2.39
_cell_volume 5158.6(4)
_computing_cell_refinement 'Bruker APEX2 v2011.4-0'
_computing_data_collection 'Bruker APEX2 v2011.4-0'
_computing_data_reduction 'Bruker SAINT V7.60A'
_computing_molecular_graphics 'Bruker SHELXTL'
_computing_publication_material 'Bruker SHELXTL'
_computing_structure_refinement 'SHELXL-2012 (Sheldrick, 2012)'
_computing_structure_solution 'SHELXS-2012 (Sheldrick, 2012)'
_diffrn_ambient_temperature 100(2)
_diffrn_detector_area_resol_mean 512
_diffrn_detector_type '4K CCD area detector APEX II'
_diffrn_measured_fraction_theta_full 0.999
_diffrn_measured_fraction_theta_max 0.926
_diffrn_measurement_device_type 'Kappa 4-axis goniometer bruker-nonius'
_diffrn_measurement_method
;
 Fullsphere data collection, phi and omega scans
;
_diffrn_measurement_specimen_support 'magnetic support with MicroMount'
_diffrn_radiation_monochromator 'Multilayer Montel 200 mirrors'
_diffrn_radiation_type MoK\a
_diffrn_radiation_wavelength 0.71073
_diffrn_reflns_av_R_equivalents 0.0348
_diffrn_reflns_av_unetI/netI 0.0469
_diffrn_reflns_Laue_measured_fraction_full 0.999
_diffrn_reflns_Laue_measured_fraction_max 0.926
_diffrn_reflns_limit_h_max 27
_diffrn_reflns_limit_h_min -26
_diffrn_reflns_limit_k_max 25
_diffrn_reflns_limit_k_min -42
_diffrn_reflns_limit_l_max 13
_diffrn_reflns_limit_l_min -9
_diffrn_reflns_number 41967
_diffrn_reflns_point_group_measured_fraction_full 0.999
_diffrn_reflns_point_group_measured_fraction_max 0.881
_diffrn_reflns_theta_full 25.000
_diffrn_reflns_theta_max 32.064
_diffrn_reflns_theta_min 1.787
_diffrn_source 'Rotating anode X-ray tube'
_diffrn_source_current 70
_diffrn_source_power 50
_diffrn_source_size '0.3 mm x 0.3 mm fine focus'
_diffrn_source_type 'Bruker-Nonius FR 591'
_exptl_absorpt_coefficient_mu 0.660
_exptl_absorpt_correction_T_max 0.9615
_exptl_absorpt_correction_T_min 0.8524
_exptl_absorpt_correction_type empirical
_exptl_absorpt_process_details
; 
 SADABS Version 2008/1 Bruker-Nonius
 Blessing, Acta Cryst. (1995) A51 33-38
;
_exptl_crystal_colour red
_exptl_crystal_density_diffrn 1.596
_exptl_crystal_description block
_exptl_crystal_F_000 2520
_exptl_crystal_size_max 0.25
_exptl_crystal_size_mid 0.10
_exptl_crystal_size_min 0.06
_refine_diff_density_max 1.205
_refine_diff_density_min -1.036
_refine_diff_density_rms 0.082
_refine_ls_abs_structure_details
;
 Flack x determined using 5739 quotients [(I+)-(I-)]/[(I+)+(I-)]
 (Parsons and Flack (2004), Acta Cryst. A60, s61).
;
_refine_ls_abs_structure_Flack -0.022(11)
_refine_ls_extinction_method none
_refine_ls_goodness_of_fit_ref 1.030
_refine_ls_hydrogen_treatment noref
_refine_ls_matrix_type full
_refine_ls_number_parameters 771
_refine_ls_number_reflns 15870
_refine_ls_number_restraints 28
_refine_ls_restrained_S_all 1.056
_refine_ls_R_factor_all 0.0439
_refine_ls_R_factor_gt 0.0384
_refine_ls_shift/su_max 0.001
_refine_ls_shift/su_mean 0.000
_refine_ls_structure_factor_coef Fsqd
_refine_ls_weighting_details
;
 w=1/[\s^2^(Fo^2^)+(0.0406P)^2^+3.1186P]
 where P=(Fo^2^+2Fc^2^)/3
;
_refine_ls_weighting_scheme calc
_refine_ls_wR_factor_gt 0.0880
_refine_ls_wR_factor_ref 0.0910
_reflns_Friedel_coverage 0.000
_reflns_number_gt 14569
_reflns_number_total 15870
_reflns_threshold_expression >2sigma(I)
_cod_data_source_file ja5b06541_si_002.cif
_cod_data_source_block Roc_tda1
_cod_depositor_comments
;
The following automatic conversions were performed:

'_symmetry_cell_setting' value 'Orthorhombic' changed to
'orthorhombic' according to
/usr/data/users/saulius/crontab/automatic-downloads/rss-feeds/ACS/lib/dictionaries/cif_core.dic
dictionary named 'cif_core.dic' version 2.4.2 from 2011-04-26.

Automatic conversion script
Id: cif_fix_values 3271 2015-04-21 07:52:19Z andrius 
;
_cod_original_sg_symbol_H-M P2(1)2(1)2
_cod_original_formula_sum 'C28 H24 N5 O5.50 Ru'
_cod_database_code 4124267
_shelx_space_group_comment
;
The symmetry employed for this shelxl refinement is uniquely defined
by the following loop, which should always be used as a source of
symmetry information in preference to the above space-group names.
They are only intended as comments.
;
_shelx_estimated_absorpt_t_min 0.852
_shelx_estimated_absorpt_t_max 0.961
_shelxl_version_number 2012-9

loop_
_space_group_symop_operation_xyz
'x, y, z'
'-x, -y, z'
'-x+1/2, y+1/2, -z'
'x+1/2, -y+1/2, -z'

loop_
_atom_site_label
_atom_site_type_symbol
_atom_site_fract_x
_atom_site_fract_y
_atom_site_fract_z
_atom_site_U_iso_or_equiv
_atom_site_adp_type
_atom_site_occupancy
_atom_site_site_symmetry_order
_atom_site_calc_flag
_atom_site_refinement_flags_posn
_atom_site_refinement_flags_adp
_atom_site_refinement_flags_occupancy
_atom_site_disorder_assembly
_atom_site_disorder_group
Ru1A Ru 0.0000 0.5000 0.17775(4) 0.02394(9) Uani 1 2 d S T P . .
N1A N 0.09758(18) 0.47006(12) 0.2141(3) 0.0239(7) Uani 1 1 d . . . . .
N2A N 0.0000 0.5000 0.3788(4) 0.0215(8) Uani 1 2 d S T P . .
N3A N 0.04657(18) 0.56581(12) 0.1648(4) 0.0259(7) Uani 1 1 d . . . . .
O1A O 0.1495(4) 0.4522(2) -0.1269(6) 0.0304(12) Uani 0.5 1 d D . P A 1
O2A O 0.0511(3) 0.48217(19) -0.0289(5) 0.0243(11) Uani 0.5 1 d D . P A 1
O1A' O 0.0891(4) 0.4389(2) -0.0984(6) 0.0376(15) Uani 0.5 1 d D . P A 2
O2A' O 0.1607(4) 0.4999(3) -0.0910(7) 0.057(2) Uani 0.5 1 d D . P A 2
C1A C 0.1204(3) 0.46537(15) -0.0312(4) 0.0381(11) Uani 1 1 d D . . . .
C2A C 0.1443(2) 0.45638(12) 0.1169(4) 0.0238(7) Uani 1 1 d . . . . .
C3A C 0.2088(2) 0.43555(15) 0.1528(4) 0.0294(8) Uani 1 1 d . . . . .
H3A H 0.2415 0.4259 0.0830 0.035 Uiso 1 1 calc R U . . .
C4A C 0.2239(2) 0.42921(17) 0.2924(5) 0.0349(10) Uani 1 1 d . . . . .
H4A H 0.2673 0.4147 0.3194 0.042 Uiso 1 1 calc R U . . .
C5A C 0.1758(2) 0.44402(15) 0.3939(5) 0.0309(9) Uani 1 1 d . . . . .
H5A H 0.1860 0.4398 0.4901 0.037 Uiso 1 1 calc R U . . .
C6A C 0.1131(2) 0.46487(14) 0.3526(4) 0.0252(8) Uani 1 1 d . . . . .
C7A C 0.0574(2) 0.48236(13) 0.4475(4) 0.0248(7) Uani 1 1 d . . . . .
C8A C 0.0579(3) 0.48233(16) 0.5926(4) 0.0345(10) Uani 1 1 d . . . . .
H8A H 0.0977 0.4702 0.6420 0.041 Uiso 1 1 calc R U . . .
C9A C 0.0000 0.5000 0.6641(5) 0.0398(15) Uani 1 2 d S T P . .
H9A H 0.0000 0.5000 0.7632 0.048 Uiso 1 2 calc R U P . .
C10A C 0.0596(3) 0.59317(16) 0.2764(5) 0.0345(10) Uani 1 1 d . . . . .
H10A H 0.0485 0.5815 0.3666 0.041 Uiso 1 1 calc R U . . .
C11A C 0.0885(2) 0.63747(16) 0.2653(5) 0.0346(10) Uani 1 1 d . . . . .
H11A H 0.0972 0.6555 0.3465 0.042 Uiso 1 1 calc R U . . .
C12A C 0.1043(2) 0.65498(16) 0.1356(6) 0.0363(10) Uani 1 1 d . . . . .
H12A H 0.1226 0.6857 0.1253 0.044 Uiso 1 1 calc R U . . .
C13A C 0.0930(3) 0.62720(17) 0.0210(5) 0.0408(11) Uani 1 1 d . . . . .
H13A H 0.1050 0.6382 -0.0694 0.049 Uiso 1 1 calc R U . . .
C14A C 0.0639(2) 0.58268(15) 0.0377(4) 0.0309(9) Uani 1 1 d . . . . .
H14A H 0.0560 0.5639 -0.0423 0.037 Uiso 1 1 calc R U . . .
Ru1B Ru 0.5000 0.5000 0.25656(4) 0.02502(10) Uani 1 2 d S T P . .
N1B N 0.45073(16) 0.43731(11) 0.2922(3) 0.0209(6) Uani 1 1 d . . . . .
N2B N 0.5000 0.5000 0.4553(4) 0.0167(7) Uani 1 2 d S T P B .
N3B N 0.39914(17) 0.53119(12) 0.2480(4) 0.0247(7) Uani 1 1 d . . . . .
O1B O 0.4829(2) 0.45851(17) 0.0488(5) 0.0325(10) Uani 0.65 1 d D . P B 1
O2B O 0.4402(3) 0.3873(2) -0.0435(6) 0.0342(11) Uani 0.65 1 d D U P B 1
O1B' O 0.5047(4) 0.4401(3) 0.0092(8) 0.0325(10) Uani 0.35 1 d D . P B 2
O2B' O 0.4209(6) 0.3998(4) -0.0534(13) 0.0342(11) Uani 0.35 1 d D U P B 2
C1B C 0.45315(15) 0.41605(12) 0.0466(5) 0.0330(9) Uani 1 1 d D . . . .
C2B C 0.43158(19) 0.40587(13) 0.1959(4) 0.0215(7) Uani 1 1 d . . . . .
C3B C 0.3944(2) 0.36528(13) 0.2324(5) 0.0246(8) Uani 1 1 d . . . . .
H3B H 0.3810 0.3432 0.1633 0.030 Uiso 1 1 calc R U . . .
C4B C 0.3775(2) 0.35792(13) 0.3714(5) 0.0267(8) Uani 1 1 d . . . . .
H4B H 0.3516 0.3309 0.3983 0.032 Uiso 1 1 calc R U . . .
C5B C 0.3984(2) 0.38998(14) 0.4706(4) 0.0268(8) Uani 1 1 d . . . . .
H5B H 0.3871 0.3851 0.5660 0.032 Uiso 1 1 calc R U . . .
C6B C 0.43618(19) 0.42965(12) 0.4302(4) 0.0220(7) Uani 1 1 d . . . . .
C7B C 0.46535(19) 0.46516(12) 0.5251(4) 0.0195(7) Uani 1 1 d . . . . .
C8B C 0.4644(2) 0.46477(14) 0.6705(4) 0.0242(8) Uani 1 1 d . . . . .
H8B H 0.4399 0.4409 0.7199 0.029 Uiso 1 1 calc R U . . .
C9B C 0.5000 0.5000 0.7415(5) 0.0273(11) Uani 1 2 d S T P . .
H9B H 0.5000 0.5000 0.8406 0.033 Uiso 1 2 calc R U P . .
C10B C 0.3578(2) 0.52389(13) 0.1363(4) 0.0276(7) Uani 1 1 d . . . . .
H10B H 0.3758 0.5050 0.0630 0.033 Uiso 1 1 calc R U . . .
C11B C 0.2900(2) 0.54245(16) 0.1225(5) 0.0354(10) Uani 1 1 d . . . . .
H11B H 0.2617 0.5358 0.0427 0.042 Uiso 1 1 calc R U . . .
C12B C 0.2644(2) 0.57077(19) 0.2271(6) 0.0410(12) Uani 1 1 d . . . . .
H12B H 0.2178 0.5837 0.2207 0.049 Uiso 1 1 calc R U . . .
C13B C 0.3071(3) 0.5803(2) 0.3421(6) 0.0453(12) Uani 1 1 d . . . . .
H13B H 0.2911 0.6003 0.4146 0.054 Uiso 1 1 calc R U . . .
C14B C 0.3741(2) 0.55968(18) 0.3478(5) 0.0378(11) Uani 1 1 d . . . . .
H14B H 0.4037 0.5660 0.4260 0.045 Uiso 1 1 calc R U . . .
Ru1C Ru 0.14283(2) 0.24629(2) 0.44572(3) 0.01727(6) Uani 1 1 d . . . . .
N1C N 0.09718(15) 0.29902(10) 0.5383(3) 0.0190(6) Uani 1 1 d . . . . .
N2C N 0.04479(15) 0.22991(11) 0.4111(3) 0.0201(6) Uani 1 1 d . . . . .
N3C N 0.15527(15) 0.18199(10) 0.3355(3) 0.0188(6) Uani 1 1 d . . . . .
N4C N 0.14804(17) 0.21279(10) 0.6406(3) 0.0199(6) Uani 1 1 d . . . . .
N5C N 0.14894(17) 0.28185(10) 0.2567(3) 0.0207(6) Uani 1 1 d . . . . .
O1C O 0.23427(13) 0.28964(9) 0.5072(3) 0.0221(5) Uani 1 1 d . . . . .
O2C O 0.25669(15) 0.35557(10) 0.6245(4) 0.0319(7) Uani 1 1 d . . . . .
O3C O 0.29850(17) 0.16890(14) 0.4850(4) 0.0456(9) Uani 1 1 d . . . . .
O4C O 0.32503(19) 0.19312(17) 0.2734(5) 0.0640(13) Uani 1 1 d . . . . .
C1C C 0.21555(19) 0.32608(13) 0.5756(4) 0.0223(7) Uani 1 1 d . . . . .
C2C C 0.13609(19) 0.33257(12) 0.5975(4) 0.0200(6) Uani 1 1 d . . . . .
C3C C 0.1030(2) 0.36807(14) 0.6708(4) 0.0242(7) Uani 1 1 d . . . . .
H3C H 0.1302 0.3920 0.7141 0.029 Uiso 1 1 calc R U . . .
C4C C 0.0281(2) 0.36782(14) 0.6796(4) 0.0272(8) Uani 1 1 d . . . . .
H4C H 0.0044 0.3918 0.7299 0.033 Uiso 1 1 calc R U . . .
C5C C -0.0117(2) 0.33322(13) 0.6160(4) 0.0248(7) Uani 1 1 d . . . . .
H5C H -0.0624 0.3333 0.6215 0.030 Uiso 1 1 calc R U . . .
C6C C 0.02390(19) 0.29828(13) 0.5438(4) 0.0221(7) Uani 1 1 d . . . . .
C7C C -0.00659(19) 0.25888(12) 0.4642(4) 0.0213(6) Uani 1 1 d . . . . .
C8C C -0.07833(17) 0.25109(13) 0.4337(4) 0.0242(7) Uani 1 1 d . . . . .
H8C H -0.1147 0.2699 0.4738 0.029 Uiso 1 1 calc R U . . .
C9C C -0.09513(19) 0.21481(14) 0.3425(4) 0.0249(8) Uani 1 1 d . . . . .
H9C H -0.1436 0.2096 0.3179 0.030 Uiso 1 1 calc R U . . .
C10C C -0.04316(19) 0.18634(14) 0.2873(4) 0.0230(7) Uani 1 1 d . . . . .
H10C H -0.0553 0.1623 0.2236 0.028 Uiso 1 1 calc R U . . .
C11C C 0.02794(19) 0.19348(13) 0.3267(4) 0.0197(7) Uani 1 1 d . . . . .
C12C C 0.09034(19) 0.16507(13) 0.2906(4) 0.0199(7) Uani 1 1 d . . . . .
C13C C 0.0843(2) 0.12288(14) 0.2218(4) 0.0240(8) Uani 1 1 d . . . . .
H13C H 0.0390 0.1120 0.1916 0.029 Uiso 1 1 calc R U . . .
C14C C 0.1454(2) 0.09661(13) 0.1971(4) 0.0285(8) Uani 1 1 d . . . . .
H14C H 0.1422 0.0672 0.1522 0.034 Uiso 1 1 calc R U . . .
C15C C 0.2105(2) 0.11366(14) 0.2385(5) 0.0273(8) Uani 1 1 d . . . . .
H15C H 0.2529 0.0966 0.2195 0.033 Uiso 1 1 calc R U . . .
C16C C 0.21397(19) 0.15640(12) 0.3090(4) 0.0197(7) Uani 1 1 d . . . . .
C17C C 0.2853(2) 0.17463(13) 0.3608(5) 0.0256(8) Uani 1 1 d . . . . .
C18C C 0.0921(2) 0.19129(17) 0.7009(5) 0.0350(10) Uani 1 1 d . . . . .
H18C H 0.0497 0.1873 0.6481 0.042 Uiso 1 1 calc R U . . .
C19C C 0.0938(3) 0.1747(2) 0.8362(6) 0.0450(13) Uani 1 1 d . . . . .
H19C H 0.0535 0.1592 0.8744 0.054 Uiso 1 1 calc R U . . .
C20C C 0.1544(2) 0.18095(18) 0.9149(5) 0.0405(11) Uani 1 1 d . . . . .
H20C H 0.1562 0.1706 1.0089 0.049 Uiso 1 1 calc R U . . .
C21C C 0.2121(2) 0.20239(16) 0.8551(5) 0.0320(9) Uani 1 1 d . . . . .
H21C H 0.2546 0.2070 0.9071 0.038 Uiso 1 1 calc R U . . .
C22C C 0.2079(2) 0.21731(15) 0.7184(4) 0.0258(8) Uani 1 1 d . . . . .
H22C H 0.2487 0.2313 0.6773 0.031 Uiso 1 1 calc R U . . .
C23C C 0.2123(2) 0.28224(13) 0.1902(4) 0.0240(7) Uani 1 1 d . . . . .
H23C H 0.2510 0.2652 0.2289 0.029 Uiso 1 1 calc R U . . .
C24C C 0.2229(2) 0.30662(14) 0.0674(5) 0.0295(8) Uani 1 1 d . . . . .
H24C H 0.2678 0.3057 0.0218 0.035 Uiso 1 1 calc R U . . .
C25C C 0.1671(2) 0.33240(15) 0.0115(5) 0.0338(9) Uani 1 1 d . . . . .
H25C H 0.1733 0.3499 -0.0717 0.041 Uiso 1 1 calc R U . . .
C26C C 0.1021(2) 0.33194(16) 0.0804(5) 0.0371(10) Uani 1 1 d . . . . .
H26C H 0.0628 0.3491 0.0445 0.044 Uiso 1 1 calc R U . . .
C27C C 0.0946(2) 0.30657(15) 0.2004(5) 0.0317(9) Uani 1 1 d . . . . .
H27C H 0.0495 0.3063 0.2459 0.038 Uiso 1 1 calc R U . . .
O1S O 0.36945(18) 0.24658(14) 0.0618(4) 0.0484(9) Uani 1 1 d . . . . .
H1S H 0.3532 0.2299 0.1265 0.073 Uiso 1 1 calc R U . . .
C1S C 0.4432(3) 0.25233(18) 0.0797(6) 0.0441(11) Uani 1 1 d . . . . .
H1S1 H 0.4604 0.2769 0.0170 0.066 Uiso 1 1 calc R U . . .
H1S2 H 0.4676 0.2230 0.0581 0.066 Uiso 1 1 calc R U . . .
H1S3 H 0.4531 0.2611 0.1765 0.066 Uiso 1 1 calc R U . . .
O2S O 0.3015(6) 0.4895(3) 0.8191(10) 0.074(4) Uani 0.480(10) 1 d . . P C 1
H2S H 0.3062 0.4619 0.8468 0.111 Uiso 0.480(10) 1 calc R U P C 1
C2S C 0.2860(4) 0.4896(2) 0.6726(8) 0.0628(17) Uani 0.480(10) 1 d . . P C 1
H2S1 H 0.2368 0.5001 0.6578 0.094 Uiso 0.480(10) 1 calc R U P C 1
H2S2 H 0.2917 0.4580 0.6353 0.094 Uiso 0.480(10) 1 calc R U P C 1
H2S3 H 0.3189 0.5107 0.6247 0.094 Uiso 0.480(10) 1 calc R U P C 1
O2S' O 0.2197(5) 0.5070(4) 0.6739(14) 0.089(4) Uani 0.520(10) 1 d . . P C 2
H2S' H 0.2033 0.5060 0.7554 0.134 Uiso 0.520(10) 1 calc R U P C 2
C2S' C 0.2860(4) 0.4896(2) 0.6726(8) 0.0628(17) Uani 0.520(10) 1 d . . P C 2
H2S4 H 0.3139 0.5038 0.7478 0.094 Uiso 0.520(10) 1 calc R U P C 2
H2S5 H 0.3085 0.4964 0.5827 0.094 Uiso 0.520(10) 1 calc R U P C 2
H2S6 H 0.2839 0.4558 0.6864 0.094 Uiso 0.520(10) 1 calc R U P C 2
O1W O 0.2962(3) 0.3936(3) 0.8789(7) 0.052(2) Uani 0.583(8) 1 d D . P D 1
H1W1 H 0.312(6) 0.3661(15) 0.868(11) 0.077 Uiso 0.583(8) 1 d D U P D 1
H1W2 H 0.304(7) 0.407(3) 0.803(6) 0.077 Uiso 0.583(8) 1 d D U P D 1
O2W O 0.1301(4) 0.5775(3) 0.5742(13) 0.056(3) Uani 0.417(8) 1 d D . P D 2
H2W1 H 0.1652 0.5603 0.5503 0.084 Uiso 0.417(8) 1 d DR U P D 2
H2W2 H 0.1281 0.5736 0.6635 0.084 Uiso 0.417(8) 1 d DR U P D 2

loop_
_atom_site_aniso_label
_atom_site_aniso_U_11
_atom_site_aniso_U_22
_atom_site_aniso_U_33
_atom_site_aniso_U_23
_atom_site_aniso_U_13
_atom_site_aniso_U_12
Ru1A 0.0324(2) 0.0296(2) 0.00983(15) 0.000 0.000 -0.00135(19)
N1A 0.0254(16) 0.0266(16) 0.0197(15) -0.0046(12) -0.0027(12) 0.0043(13)
N2A 0.028(2) 0.026(2) 0.0103(16) 0.000 0.000 0.0062(19)
N3A 0.0269(16) 0.0312(17) 0.0195(15) 0.0032(13) 0.0005(13) 0.0055(13)
O1A 0.041(3) 0.033(3) 0.017(2) -0.008(2) 0.003(3) 0.008(3)
O2A 0.027(3) 0.033(3) 0.013(2) 0.0030(19) -0.0003(19) 0.006(2)
O1A' 0.060(4) 0.034(3) 0.018(3) -0.002(2) -0.012(3) 0.002(3)
O2A' 0.075(5) 0.065(5) 0.032(3) 0.008(4) 0.012(3) -0.025(4)
C1A 0.061(3) 0.029(2) 0.024(2) -0.0034(16) -0.0134(19) 0.014(2)
C2A 0.0271(18) 0.0229(16) 0.0214(16) -0.0055(13) -0.0026(16) 0.0059(16)
C3A 0.030(2) 0.034(2) 0.0240(18) -0.0039(16) 0.0009(16) 0.0112(17)
C4A 0.029(2) 0.047(3) 0.029(2) -0.0035(18) -0.0091(17) 0.0162(19)
C5A 0.034(2) 0.036(2) 0.0223(18) -0.0003(16) -0.0059(16) 0.0127(18)
C6A 0.0284(19) 0.0262(18) 0.0210(17) -0.0023(14) -0.0032(15) 0.0054(15)
C7A 0.0309(19) 0.0284(17) 0.0151(15) -0.0019(14) -0.0020(15) 0.0071(15)
C8A 0.046(2) 0.041(2) 0.0169(17) 0.0009(15) -0.0085(17) 0.0133(19)
C9A 0.057(4) 0.052(4) 0.010(2) 0.000 0.000 0.013(4)
C10A 0.043(2) 0.035(2) 0.026(2) 0.0007(17) 0.0049(18) -0.0056(19)
C11A 0.032(2) 0.032(2) 0.039(2) -0.0010(19) 0.001(2) 0.0000(18)
C12A 0.028(2) 0.032(2) 0.048(3) 0.008(2) -0.001(2) -0.0005(17)
C13A 0.042(3) 0.046(3) 0.034(2) 0.015(2) 0.002(2) -0.002(2)
C14A 0.034(2) 0.037(2) 0.0214(19) 0.0093(17) -0.0001(16) 0.0043(17)
Ru1B 0.0270(2) 0.0399(2) 0.00816(14) 0.000 0.000 0.0167(2)
N1B 0.0183(14) 0.0198(14) 0.0247(15) -0.0038(12) -0.0029(12) 0.0027(11)
N2B 0.0203(18) 0.0193(17) 0.0104(15) 0.000 0.000 0.0040(16)
N3B 0.0256(15) 0.0319(17) 0.0165(13) 0.0076(13) 0.0030(13) 0.0115(13)
O1B 0.034(3) 0.050(3) 0.0135(19) 0.0002(17) 0.0050(16) -0.009(2)
O2B 0.027(3) 0.045(3) 0.030(2) -0.008(2) 0.006(2) 0.0224(18)
O1B' 0.034(3) 0.050(3) 0.0135(19) 0.0002(17) 0.0050(16) -0.009(2)
O2B' 0.027(3) 0.045(3) 0.030(2) -0.008(2) 0.006(2) 0.0224(18)
C1B 0.030(2) 0.041(2) 0.028(2) 0.0059(19) -0.0048(17) -0.0079(17)
C2B 0.0171(16) 0.0219(17) 0.0257(18) -0.0004(14) -0.0011(14) 0.0030(13)
C3B 0.0210(18) 0.0220(18) 0.031(2) -0.0012(15) 0.0044(15) 0.0005(14)
C4B 0.0217(17) 0.0218(17) 0.037(2) 0.0039(16) 0.0028(16) -0.0003(14)
C5B 0.0225(18) 0.0301(19) 0.028(2) 0.0056(15) 0.0026(15) 0.0049(15)
C6B 0.0191(16) 0.0223(16) 0.0246(17) -0.0001(14) -0.0001(14) 0.0066(13)
C7B 0.0206(16) 0.0222(16) 0.0157(15) 0.0021(12) 0.0004(12) 0.0052(13)
C8B 0.0258(18) 0.0298(19) 0.0170(16) 0.0061(14) 0.0067(14) 0.0094(15)
C9B 0.030(3) 0.041(3) 0.0103(18) 0.000 0.000 0.014(3)
C10B 0.0284(18) 0.0299(18) 0.0243(17) 0.0033(15) -0.0034(17) 0.0013(17)
C11B 0.029(2) 0.039(2) 0.038(2) 0.0088(19) -0.0062(19) -0.0044(18)
C12B 0.025(2) 0.052(3) 0.045(3) 0.015(2) 0.001(2) 0.010(2)
C13B 0.037(2) 0.062(3) 0.037(3) -0.001(2) 0.010(2) 0.024(2)
C14B 0.034(2) 0.055(3) 0.024(2) -0.0019(19) 0.0014(17) 0.021(2)
Ru1C 0.01274(11) 0.01910(12) 0.01997(12) -0.00029(10) -0.00183(10) -0.00120(10)
N1C 0.0161(13) 0.0217(14) 0.0192(14) 0.0008(11) 0.0004(11) -0.0013(11)
N2C 0.0143(13) 0.0214(14) 0.0247(15) 0.0011(12) -0.0018(11) -0.0013(11)
N3C 0.0175(14) 0.0222(14) 0.0167(13) 0.0019(11) -0.0017(11) -0.0022(11)
N4C 0.0180(13) 0.0192(13) 0.0225(14) 0.0015(11) -0.0001(12) -0.0018(12)
N5C 0.0191(14) 0.0190(13) 0.0240(14) -0.0018(11) -0.0034(13) -0.0002(12)
O1C 0.0169(12) 0.0241(12) 0.0252(13) 0.0007(11) -0.0017(10) -0.0029(10)
O2C 0.0236(14) 0.0318(15) 0.0405(18) -0.0096(14) -0.0040(13) -0.0064(12)
O3C 0.0258(16) 0.080(3) 0.0306(17) -0.0059(17) -0.0081(14) -0.0072(16)
O4C 0.0289(17) 0.098(3) 0.065(3) 0.045(3) -0.0089(18) -0.019(2)
C1C 0.0186(16) 0.0285(18) 0.0199(17) 0.0011(14) -0.0032(14) -0.0022(14)
C2C 0.0181(16) 0.0229(16) 0.0191(15) 0.0027(12) -0.0008(13) -0.0033(13)
C3C 0.0277(19) 0.0252(18) 0.0197(16) -0.0025(14) -0.0017(15) -0.0037(15)
C4C 0.0271(18) 0.0299(19) 0.0244(18) -0.0049(16) 0.0051(15) 0.0004(15)
C5C 0.0208(18) 0.0270(18) 0.0265(17) -0.0037(14) 0.0042(14) 0.0009(14)
C6C 0.0173(15) 0.0258(17) 0.0232(17) 0.0020(14) 0.0006(13) -0.0003(13)
C7C 0.0154(14) 0.0247(16) 0.0239(15) 0.0003(13) 0.0006(13) -0.0018(13)
C8C 0.0132(14) 0.0291(18) 0.0304(17) 0.0031(18) 0.0021(13) 0.0004(13)
C9C 0.0136(15) 0.0299(19) 0.031(2) 0.0042(16) -0.0022(14) -0.0039(14)
C10C 0.0187(17) 0.0255(18) 0.0249(18) -0.0004(14) -0.0025(14) -0.0038(14)
C11C 0.0168(15) 0.0232(17) 0.0191(16) 0.0016(13) -0.0005(13) -0.0030(13)
C12C 0.0163(16) 0.0246(18) 0.0186(16) 0.0017(13) 0.0004(12) -0.0017(14)
C13C 0.0195(17) 0.031(2) 0.0210(17) -0.0025(15) -0.0020(13) -0.0061(14)
C14C 0.0290(19) 0.0259(18) 0.0306(19) -0.0071(15) -0.0018(18) -0.0013(17)
C15C 0.0229(18) 0.0266(19) 0.033(2) -0.0061(16) 0.0012(16) 0.0029(15)
C16C 0.0166(15) 0.0220(17) 0.0203(16) 0.0012(13) 0.0004(13) 0.0006(13)
C17C 0.0156(16) 0.0252(18) 0.036(2) -0.0013(16) -0.0037(16) 0.0043(14)
C18C 0.0239(19) 0.044(3) 0.037(2) 0.012(2) -0.0034(18) -0.0088(18)
C19C 0.035(2) 0.062(3) 0.039(3) 0.021(2) 0.001(2) -0.014(2)
C20C 0.032(2) 0.059(3) 0.030(2) 0.017(2) 0.0007(18) 0.000(2)
C21C 0.029(2) 0.040(2) 0.0267(19) 0.0051(17) -0.0040(17) 0.0030(18)
C22C 0.0177(17) 0.035(2) 0.0248(18) 0.0045(15) -0.0021(14) -0.0027(15)
C23C 0.0238(18) 0.0255(18) 0.0227(17) 0.0016(14) -0.0017(15) -0.0004(15)
C24C 0.031(2) 0.0311(19) 0.0265(19) 0.0033(17) -0.0023(17) -0.0027(16)
C25C 0.039(2) 0.035(2) 0.028(2) 0.0081(17) -0.0091(18) -0.0028(18)
C26C 0.034(2) 0.039(2) 0.039(3) 0.010(2) -0.011(2) 0.0054(18)
C27C 0.0257(19) 0.035(2) 0.035(2) 0.0046(18) -0.0046(17) 0.0011(17)
O1S 0.0412(18) 0.066(2) 0.0384(18) 0.0061(19) 0.0107(15) 0.0156(17)
C1S 0.050(3) 0.036(2) 0.046(3) -0.003(2) 0.005(2) 0.007(2)
O2S 0.102(8) 0.071(7) 0.050(5) -0.023(5) 0.029(5) -0.047(6)
C2S 0.053(3) 0.059(4) 0.076(5) -0.017(3) -0.009(3) -0.004(3)
O2S' 0.055(5) 0.058(6) 0.155(12) 0.004(7) 0.048(6) 0.002(4)
C2S' 0.053(3) 0.059(4) 0.076(5) -0.017(3) -0.009(3) -0.004(3)
O1W 0.026(3) 0.091(5) 0.038(3) -0.029(3) 0.002(3) 0.004(3)
O2W 0.037(5) 0.035(4) 0.097(8) 0.000(5) -0.013(5) -0.011(3)

loop_
_atom_type_symbol
_atom_type_description
_atom_type_scat_dispersion_real
_atom_type_scat_dispersion_imag
_atom_type_scat_source
C C 0.0033 0.0016 'International Tables Vol C Tables 4.2.6.8 and 6.1.1.4'
H H 0.0000 0.0000 'International Tables Vol C Tables 4.2.6.8 and 6.1.1.4'
N N 0.0061 0.0033 'International Tables Vol C Tables 4.2.6.8 and 6.1.1.4'
O O 0.0106 0.0060 'International Tables Vol C Tables 4.2.6.8 and 6.1.1.4'
Ru Ru -1.2594 0.8363 'International Tables Vol C Tables 4.2.6.8 and 6.1.1.4'

loop_
_geom_angle_atom_site_label_1
_geom_angle_atom_site_label_2
_geom_angle_atom_site_label_3
_geom_angle
_geom_angle_site_symmetry_1
_geom_angle_site_symmetry_3
N2A Ru1A N1A 80.21(9) . 2_565
N2A Ru1A N1A 80.21(9) . .
N1A Ru1A N1A 160.41(18) 2_565 .
N2A Ru1A N3A 93.42(10) . 2_565
N1A Ru1A N3A 90.95(13) 2_565 2_565
N1A Ru1A N3A 90.20(13) . 2_565
N2A Ru1A N3A 93.42(10) . .
N1A Ru1A N3A 90.21(13) 2_565 .
N1A Ru1A N3A 90.96(13) . .
N3A Ru1A N3A 173.17(19) 2_565 .
N2A Ru1A O2A 151.31(12) . .
N1A Ru1A O2A 128.44(15) 2_565 .
N1A Ru1A O2A 71.14(15) . .
N3A Ru1A O2A 85.40(17) 2_565 .
N3A Ru1A O2A 88.61(17) . .
N2A Ru1A O2A 151.31(12) . 2_565
N1A Ru1A O2A 71.14(15) 2_565 2_565
N1A Ru1A O2A 128.44(15) . 2_565
N3A Ru1A O2A 88.61(17) 2_565 2_565
N3A Ru1A O2A 85.39(17) . 2_565
O2A Ru1A O2A 57.4(2) . 2_565
C2A N1A C6A 120.4(3) . .
C2A N1A Ru1A 126.0(3) . .
C6A N1A Ru1A 113.6(3) . .
C7A N2A C7A 122.0(4) 2_565 .
C7A N2A Ru1A 119.0(2) 2_565 .
C7A N2A Ru1A 119.0(2) . .
C10A N3A C14A 117.6(4) . .
C10A N3A Ru1A 123.7(3) . .
C14A N3A Ru1A 118.6(3) . .
C1A O2A Ru1A 119.3(3) . .
O1A' C1A O2A' 121.4(6) . .
O1A C1A O2A 125.4(5) . .
O1A C1A C2A 124.3(5) . .
O1A' C1A C2A 124.2(5) . .
O2A' C1A C2A 110.7(5) . .
O2A C1A C2A 108.8(4) . .
N1A C2A C3A 121.5(4) . .
N1A C2A C1A 114.3(4) . .
C3A C2A C1A 124.3(4) . .
C4A C3A C2A 118.4(4) . .
C3A C4A C5A 120.3(4) . .
C6A C5A C4A 118.9(4) . .
N1A C6A C5A 120.6(4) . .
N1A C6A C7A 114.4(3) . .
C5A C6A C7A 125.0(4) . .
N2A C7A C8A 119.3(4) . .
N2A C7A C6A 112.8(3) . .
C8A C7A C6A 127.9(4) . .
C9A C8A C7A 119.5(4) . .
C8A C9A C8A 120.4(5) . 2_565
N3A C10A C11A 122.9(4) . .
C12A C11A C10A 119.3(5) . .
C13A C12A C11A 118.6(4) . .
C12A C13A C14A 119.9(4) . .
N3A C14A C13A 121.6(4) . .
N2B Ru1B N1B 80.39(9) . .
N2B Ru1B N1B 80.39(9) . 2_665
N1B Ru1B N1B 160.79(18) . 2_665
N2B Ru1B N3B 92.25(9) . .
N1B Ru1B N3B 88.59(13) . .
N1B Ru1B N3B 92.16(13) 2_665 .
N2B Ru1B N3B 92.25(9) . 2_665
N1B Ru1B N3B 92.16(13) . 2_665
N1B Ru1B N3B 88.59(13) 2_665 2_665
N3B Ru1B N3B 175.50(19) . 2_665
N2B Ru1B O1B 148.25(11) . 2_665
N1B Ru1B O1B 130.49(14) . 2_665
N1B Ru1B O1B 68.56(14) 2_665 2_665
N3B Ru1B O1B 82.69(14) . 2_665
N3B Ru1B O1B 93.46(15) 2_665 2_665
N2B Ru1B O1B 148.25(11) . .
N1B Ru1B O1B 68.56(14) . .
N1B Ru1B O1B 130.49(14) 2_665 .
N3B Ru1B O1B 93.47(15) . .
N3B Ru1B O1B 82.69(14) 2_665 .
O1B Ru1B O1B 63.5(2) 2_665 .
C2B N1B C6B 120.3(3) . .
C2B N1B Ru1B 126.6(3) . .
C6B N1B Ru1B 113.1(2) . .
C7B N2B C7B 121.4(4) 2_665 .
C7B N2B Ru1B 119.3(2) 2_665 .
C7B N2B Ru1B 119.3(2) . .
C10B N3B C14B 117.6(3) . .
C10B N3B Ru1B 119.2(3) . .
C14B N3B Ru1B 123.2(3) . .
C1B O1B Ru1B 122.2(3) . .
O2B' C1B O1B' 111.6(9) . .
O2B C1B O1B 135.2(5) . .
O2B C1B C2B 119.1(5) . .
O2B' C1B C2B 122.3(8) . .
O1B' C1B C2B 126.1(5) . .
O1B C1B C2B 105.7(4) . .
N1B C2B C3B 121.3(4) . .
N1B C2B C1B 116.7(3) . .
C3B C2B C1B 121.9(3) . .
C4B C3B C2B 118.7(4) . .
C5B C4B C3B 119.8(4) . .
C4B C5B C6B 119.7(4) . .
N1B C6B C5B 120.1(4) . .
N1B C6B C7B 114.4(3) . .
C5B C6B C7B 125.5(4) . .
N2B C7B C8B 120.1(4) . .
N2B C7B C6B 112.3(3) . .
C8B C7B C6B 127.4(4) . .
C9B C8B C7B 118.6(4) . .
C8B C9B C8B 121.3(5) . 2_665
N3B C10B C11B 123.2(4) . .
C12B C11B C10B 118.5(4) . .
C11B C12B C13B 119.6(4) . .
C14B C13B C12B 117.9(5) . .
N3B C14B C13B 123.2(5) . .
N2C Ru1C N1C 81.36(13) . .
N2C Ru1C N5C 91.26(13) . .
N1C Ru1C N5C 92.29(12) . .
N2C Ru1C N4C 94.93(13) . .
N1C Ru1C N4C 88.32(12) . .
N5C Ru1C N4C 173.80(12) . .
N2C Ru1C N3C 78.93(12) . .
N1C Ru1C N3C 160.26(11) . .
N5C Ru1C N3C 89.24(11) . .
N4C Ru1C N3C 92.27(11) . .
N2C Ru1C O1C 158.18(12) . .
N1C Ru1C O1C 77.33(11) . .
N5C Ru1C O1C 85.02(11) . .
N4C Ru1C O1C 89.10(11) . .
N3C Ru1C O1C 122.40(10) . .
C2C N1C C6C 122.7(3) . .
C2C N1C Ru1C 120.9(2) . .
C6C N1C Ru1C 116.3(2) . .
C11C N2C C7C 121.7(3) . .
C11C N2C Ru1C 120.8(2) . .
C7C N2C Ru1C 117.3(2) . .
C16C N3C C12C 118.0(3) . .
C16C N3C Ru1C 130.8(2) . .
C12C N3C Ru1C 111.2(2) . .
C18C N4C C22C 116.9(3) . .
C18C N4C Ru1C 123.7(3) . .
C22C N4C Ru1C 119.0(2) . .
C23C N5C C27C 118.0(4) . .
C23C N5C Ru1C 117.7(3) . .
C27C N5C Ru1C 124.2(3) . .
C1C O1C Ru1C 112.7(2) . .
O2C C1C O1C 125.5(4) . .
O2C C1C C2C 118.4(3) . .
O1C C1C C2C 116.1(3) . .
N1C C2C C3C 120.2(3) . .
N1C C2C C1C 112.9(3) . .
C3C C2C C1C 126.9(3) . .
C2C C3C C4C 118.3(3) . .
C5C C4C C3C 121.0(4) . .
C4C C5C C6C 118.6(3) . .
N1C C6C C5C 119.2(3) . .
N1C C6C C7C 112.2(3) . .
C5C C6C C7C 128.6(3) . .
N2C C7C C8C 120.2(3) . .
N2C C7C C6C 112.6(3) . .
C8C C7C C6C 127.1(3) . .
C7C C8C C9C 117.9(3) . .
C10C C9C C8C 121.6(3) . .
C9C C10C C11C 118.8(3) . .
N2C C11C C10C 119.6(3) . .
N2C C11C C12C 112.5(3) . .
C10C C11C C12C 127.8(3) . .
N3C C12C C13C 121.9(3) . .
N3C C12C C11C 115.7(3) . .
C13C C12C C11C 122.3(3) . .
C12C C13C C14C 119.2(3) . .
C15C C14C C13C 119.3(3) . .
C14C C15C C16C 119.5(4) . .
N3C C16C C15C 122.1(3) . .
N3C C16C C17C 118.0(3) . .
C15C C16C C17C 120.0(3) . .
O3C C17C O4C 126.4(4) . .
O3C C17C C16C 116.6(4) . .
O4C C17C C16C 117.0(4) . .
N4C C18C C19C 122.9(4) . .
C20C C19C C18C 119.3(4) . .
C21C C20C C19C 118.7(4) . .
C20C C21C C22C 119.5(4) . .
N4C C22C C21C 122.7(4) . .
N5C C23C C24C 122.3(4) . .
C23C C24C C25C 119.3(4) . .
C26C C25C C24C 118.2(4) . .
C27C C26C C25C 119.7(4) . .
N5C C27C C26C 122.5(4) . .

loop_
_geom_bond_atom_site_label_1
_geom_bond_atom_site_label_2
_geom_bond_distance
_geom_bond_site_symmetry_2
Ru1A N2A 1.928(4) .
Ru1A N1A 2.050(3) 2_565
Ru1A N1A 2.050(3) .
Ru1A N3A 2.085(4) 2_565
Ru1A N3A 2.085(4) .
Ru1A O2A 2.260(5) .
Ru1A O2A 2.260(5) 2_565
N1A C2A 1.338(5) .
N1A C6A 1.368(5) .
N2A C7A 1.360(4) 2_565
N2A C7A 1.360(4) .
N3A C10A 1.350(6) .
N3A C14A 1.351(5) .
O1A C1A 1.132(6) .
O2A C1A 1.387(6) .
O1A' C1A 1.157(7) .
O2A' C1A 1.371(7) .
C1A C2A 1.512(6) .
C2A C3A 1.390(6) .
C3A C4A 1.381(6) .
C4A C5A 1.394(6) .
C5A C6A 1.376(5) .
C6A C7A 1.473(5) .
C7A C8A 1.392(6) .
C8A C9A 1.380(5) .
C9A C8A 1.380(5) 2_565
C10A C11A 1.386(6) .
C11A C12A 1.375(7) .
C12A C13A 1.374(7) .
C13A C14A 1.399(7) .
Ru1B N2B 1.906(4) .
Ru1B N1B 2.051(3) .
Ru1B N1B 2.051(3) 2_665
Ru1B N3B 2.093(3) .
Ru1B N3B 2.093(3) 2_665
Ru1B O1B 2.344(5) 2_665
Ru1B O1B 2.344(5) .
N1B C2B 1.341(5) .
N1B C6B 1.368(5) .
N2B C7B 1.367(4) 2_665
N2B C7B 1.367(4) .
N3B C10B 1.339(5) .
N3B C14B 1.343(5) .
O1B C1B 1.340(6) .
O2B C1B 1.219(7) .
O1B' C1B 1.240(8) .
O2B' C1B 1.227(10) .
C1B C2B 1.516(6) .
C2B C3B 1.402(5) .
C3B C4B 1.386(6) .
C4B C5B 1.380(6) .
C5B C6B 1.396(5) .
C6B C7B 1.472(5) .
C7B C8B 1.395(5) .
C8B C9B 1.390(5) .
C9B C8B 1.390(5) 2_665
C10B C11B 1.384(6) .
C11B C12B 1.377(7) .
C12B C13B 1.391(8) .
C13B C14B 1.388(6) .
Ru1C N2C 1.925(3) .
Ru1C N1C 1.952(3) .
Ru1C N5C 2.084(3) .
Ru1C N4C 2.104(3) .
Ru1C N3C 2.140(3) .
Ru1C O1C 2.198(2) .
N1C C2C 1.335(4) .
N1C C6C 1.374(4) .
N2C C11C 1.359(5) .
N2C C7C 1.370(5) .
N3C C16C 1.347(5) .
N3C C12C 1.379(5) .
N4C C18C 1.346(5) .
N4C C22C 1.353(5) .
N5C C23C 1.347(5) .
N5C C27C 1.354(5) .
O1C C1C 1.284(5) .
O2C C1C 1.237(5) .
O3C C17C 1.228(5) .
O4C C17C 1.240(6) .
C1C C2C 1.515(5) .
C2C C3C 1.384(5) .
C3C C4C 1.406(6) .
C4C C5C 1.384(5) .
C5C C6C 1.390(5) .
C6C C7C 1.479(5) .
C7C C8C 1.394(5) .
C8C C9C 1.396(6) .
C9C C10C 1.377(6) .
C10C C11C 1.400(5) .
C11C C12C 1.467(5) .
C12C C13C 1.384(5) .
C13C C14C 1.391(6) .
C14C C15C 1.373(6) .
C15C C16C 1.402(5) .
C16C C17C 1.520(5) .
C18C C19C 1.383(7) .
C19C C20C 1.375(7) .
C20C C21C 1.370(6) .
C21C C22C 1.381(6) .
C23C C24C 1.385(6) .
C24C C25C 1.388(6) .
C25C C26C 1.386(7) .
C26C C27C 1.370(6) .
O1S C1S 1.402(6) .
O2S C2S 1.435(12) .

loop_
_geom_torsion_atom_site_label_1
_geom_torsion_atom_site_label_2
_geom_torsion_atom_site_label_3
_geom_torsion_atom_site_label_4
_geom_torsion
_geom_torsion_site_symmetry_1
_geom_torsion_site_symmetry_4
Ru1A O2A C1A O1A 174.0(5) . .
Ru1A O2A C1A O1A' 129.6(5) . .
Ru1A O2A C1A O2A' -111.2(5) . .
Ru1A O2A C1A C2A 7.7(5) . .
C6A N1A C2A C3A 1.7(6) . .
Ru1A N1A C2A C3A -178.7(3) . .
C6A N1A C2A C1A -178.7(4) . .
Ru1A N1A C2A C1A 0.9(5) . .
O1A C1A C2A N1A -172.0(6) . .
O1A' C1A C2A N1A -91.3(7) . .
O2A' C1A C2A N1A 110.2(6) . .
O2A C1A C2A N1A -5.6(5) . .
O1A C1A C2A C3A 7.6(8) . .
O1A' C1A C2A C3A 88.3(8) . .
O2A' C1A C2A C3A -70.2(6) . .
O2A C1A C2A C3A 174.1(4) . .
N1A C2A C3A C4A -0.1(6) . .
C1A C2A C3A C4A -179.7(4) . .
C2A C3A C4A C5A -0.8(7) . .
C3A C4A C5A C6A 0.2(7) . .
C2A N1A C6A C5A -2.4(6) . .
Ru1A N1A C6A C5A 178.0(3) . .
C2A N1A C6A C7A 178.7(3) . .
Ru1A N1A C6A C7A -0.9(5) . .
C4A C5A C6A N1A 1.4(7) . .
C4A C5A C6A C7A -179.8(4) . .
C7A N2A C7A C8A -0.1(3) 2_565 .
Ru1A N2A C7A C8A 179.9(3) . .
C7A N2A C7A C6A 179.6(4) 2_565 .
Ru1A N2A C7A C6A -0.4(4) . .
N1A C6A C7A N2A 0.9(5) . .
C5A C6A C7A N2A -178.0(4) . .
N1A C6A C7A C8A -179.5(4) . .
C5A C6A C7A C8A 1.7(7) . .
N2A C7A C8A C9A 0.3(6) . .
C6A C7A C8A C9A -179.4(3) . .
C7A C8A C9A C8A -0.1(3) . 2_565
C14A N3A C10A C11A 1.1(7) . .
Ru1A N3A C10A C11A -177.8(3) . .
N3A C10A C11A C12A 0.6(7) . .
C10A C11A C12A C13A -2.1(7) . .
C11A C12A C13A C14A 2.0(7) . .
C10A N3A C14A C13A -1.2(6) . .
Ru1A N3A C14A C13A 177.8(3) . .
C12A C13A C14A N3A -0.4(7) . .
Ru1B O1B C1B O2B -177.6(3) . .
Ru1B O1B C1B O2B' 153.6(6) . .
Ru1B O1B C1B O1B' -128.3(8) . .
Ru1B O1B C1B C2B 3.8(3) . .
C6B N1B C2B C3B 2.1(5) . .
Ru1B N1B C2B C3B -176.3(3) . .
C6B N1B C2B C1B -177.0(3) . .
Ru1B N1B C2B C1B 4.7(4) . .
O2B C1B C2B N1B 176.1(3) . .
O2B' C1B C2B N1B -155.5(5) . .
O1B' C1B C2B N1B 26.1(5) . .
O1B C1B C2B N1B -5.0(3) . .
O2B C1B C2B C3B -2.9(4) . .
O2B' C1B C2B C3B 25.4(5) . .
O1B' C1B C2B C3B -152.9(5) . .
O1B C1B C2B C3B 175.9(4) . .
N1B C2B C3B C4B -0.1(6) . .
C1B C2B C3B C4B 178.9(3) . .
C2B C3B C4B C5B -1.0(6) . .
C3B C4B C5B C6B 0.2(6) . .
C2B N1B C6B C5B -2.9(5) . .
Ru1B N1B C6B C5B 175.6(3) . .
C2B N1B C6B C7B 175.3(3) . .
Ru1B N1B C6B C7B -6.2(4) . .
C4B C5B C6B N1B 1.8(5) . .
C4B C5B C6B C7B -176.2(3) . .
C7B N2B C7B C8B 0.4(3) 2_665 .
Ru1B N2B C7B C8B -179.6(3) . .
C7B N2B C7B C6B -175.9(3) 2_665 .
Ru1B N2B C7B C6B 4.1(3) . .
N1B C6B C7B N2B 1.8(4) . .
C5B C6B C7B N2B 179.8(3) . .
N1B C6B C7B C8B -174.3(4) . .
C5B C6B C7B C8B 3.8(6) . .
N2B C7B C8B C9B -0.9(5) . .
C6B C7B C8B C9B 174.9(3) . .
C7B C8B C9B C8B 0.4(2) . 2_665
C14B N3B C10B C11B -3.0(6) . .
Ru1B N3B C10B C11B 179.0(3) . .
N3B C10B C11B C12B 1.6(7) . .
C10B C11B C12B C13B 0.6(7) . .
C11B C12B C13B C14B -1.4(8) . .
C10B N3B C14B C13B 2.2(7) . .
Ru1B N3B C14B C13B -179.9(4) . .
C12B C13B C14B N3B 0.0(8) . .
Ru1C O1C C1C O2C 178.4(3) . .
Ru1C O1C C1C C2C -1.3(4) . .
C6C N1C C2C C3C 1.4(5) . .
Ru1C N1C C2C C3C -175.6(3) . .
C6C N1C C2C C1C -179.2(3) . .
Ru1C N1C C2C C1C 3.7(4) . .
O2C C1C C2C N1C 179.0(3) . .
O1C C1C C2C N1C -1.3(5) . .
O2C C1C C2C C3C -1.7(6) . .
O1C C1C C2C C3C 178.0(4) . .
N1C C2C C3C C4C -0.6(5) . .
C1C C2C C3C C4C -179.8(4) . .
C2C C3C C4C C5C -0.4(6) . .
C3C C4C C5C C6C 0.5(6) . .
C2C N1C C6C C5C -1.3(5) . .
Ru1C N1C C6C C5C 175.9(3) . .
C2C N1C C6C C7C 177.1(3) . .
Ru1C N1C C6C C7C -5.8(4) . .
C4C C5C C6C N1C 0.3(6) . .
C4C C5C C6C C7C -177.8(4) . .
C11C N2C C7C C8C 0.9(5) . .
Ru1C N2C C7C C8C 175.0(3) . .
C11C N2C C7C C6C -175.4(3) . .
Ru1C N2C C7C C6C -1.3(4) . .
N1C C6C C7C N2C 4.5(4) . .
C5C C6C C7C N2C -177.4(4) . .
N1C C6C C7C C8C -171.5(3) . .
C5C C6C C7C C8C 6.7(6) . .
N2C C7C C8C C9C -3.4(5) . .
C6C C7C C8C C9C 172.3(4) . .
C7C C8C C9C C10C 2.2(6) . .
C8C C9C C10C C11C 1.5(6) . .
C7C N2C C11C C10C 3.0(5) . .
Ru1C N2C C11C C10C -170.9(3) . .
C7C N2C C11C C12C -175.7(3) . .
Ru1C N2C C11C C12C 10.4(4) . .
C9C C10C C11C N2C -4.1(6) . .
C9C C10C C11C C12C 174.3(4) . .
C16C N3C C12C C13C 0.8(5) . .
Ru1C N3C C12C C13C -177.3(3) . .
C16C N3C C12C C11C 177.9(3) . .
Ru1C N3C C12C C11C -0.2(4) . .
N2C C11C C12C N3C -6.0(5) . .
C10C C11C C12C N3C 175.5(4) . .
N2C C11C C12C C13C 171.1(3) . .
C10C C11C C12C C13C -7.4(6) . .
N3C C12C C13C C14C 0.1(6) . .
C11C C12C C13C C14C -176.7(4) . .
C12C C13C C14C C15C -1.7(6) . .
C13C C14C C15C C16C 2.2(6) . .
C12C N3C C16C C15C -0.2(5) . .
Ru1C N3C C16C C15C 177.4(3) . .
C12C N3C C16C C17C -178.9(3) . .
Ru1C N3C C16C C17C -1.2(5) . .
C14C C15C C16C N3C -1.3(6) . .
C14C C15C C16C C17C 177.4(4) . .
N3C C16C C17C O3C 78.6(5) . .
C15C C16C C17C O3C -100.1(5) . .
N3C C16C C17C O4C -102.6(5) . .
C15C C16C C17C O4C 78.7(5) . .
C22C N4C C18C C19C 0.8(7) . .
Ru1C N4C C18C C19C -171.4(4) . .
N4C C18C C19C C20C 1.2(9) . .
C18C C19C C20C C21C -1.7(9) . .
C19C C20C C21C C22C 0.3(8) . .
C18C N4C C22C C21C -2.3(6) . .
Ru1C N4C C22C C21C 170.3(3) . .
C20C C21C C22C N4C 1.8(7) . .
C27C N5C C23C C24C -0.4(6) . .
Ru1C N5C C23C C24C -177.0(3) . .
N5C C23C C24C C25C 1.3(6) . .
C23C C24C C25C C26C -1.2(6) . .
C24C C25C C26C C27C 0.2(7) . .
C23C N5C C27C C26C -0.6(6) . .
Ru1C N5C C27C C26C 175.7(4) . .
C25C C26C C27C N5C 0.7(7) . .
